data_4022072
loop_
_publ_author_name
'Paul R. Carlier'
'Yiqun Zhang'
'Carla Slebodnick'
'Michael M.-C. Lo'
'Ian D. Williams'

_publ_section_title
;
 Effect of 2,6-Disubstituted Aryl Groups on Acyclic Conformation:
 Preference for an Antiperiplanar Orientation of the Geminal
 and Vicinal Hydrogens
;
_journal_name_full 'Journal of Organic Chemistry'
_journal_page_first 8835
_journal_page_last 8841
_journal_paper_doi 10.1021/jo061495z
_journal_volume 71
_journal_year 2006
_chemical_formula_moiety 'C22 H21 N O'
_chemical_formula_sum 'C22 H21 N O'
_chemical_formula_weight 315.40
_chemical_name_systematic
; 
 ? 
;
_space_group_IT_number 61
_space_group_name_Hall '-P 2ac 2ab'
_space_group_name_H-M_alt 'P b c a'
_symmetry_cell_setting orthorhombic
_symmetry_space_group_name_Hall '-P 2ac 2ab'
_symmetry_space_group_name_H-M 'P b c a'
_atom_sites_solution_hydrogens geom
_atom_sites_solution_primary direct
_atom_sites_solution_secondary difmap
_audit_creation_method SHELXL-97
_cell_angle_alpha 90.00
_cell_angle_beta 90.00
_cell_angle_gamma 90.00
_cell_formula_units_Z 8
_cell_length_a 7.5969(3)
_cell_length_b 19.9937(8)
_cell_length_c 22.450(7)
_cell_measurement_reflns_used 4189
_cell_measurement_temperature 100(2)
_cell_measurement_theta_max 25.03
_cell_measurement_theta_min 4.14
_cell_volume 3409.9(11)
_computing_cell_refinement 'CrysAlis (Oxford Diffraction)'
_computing_data_collection 'CrysAlis (Oxford Diffraction)'
_computing_data_reduction 'CrysAlis (Oxford Diffraction)'
_computing_molecular_graphics 'Bruker SHELXTL'
_computing_publication_material 'Bruker SHELXTL'
_computing_structure_refinement 'SHELXL-97 (Sheldrick, 1997)'
_computing_structure_solution 'SHELXS-97 (Sheldrick, 1990)'
_diffrn_ambient_temperature 100(2)
_diffrn_detector CCD
_diffrn_detector_type 'Oxford Diffraction Sapphire 3 CCD'
_diffrn_measured_fraction_theta_full 0.984
_diffrn_measured_fraction_theta_max 0.984
_diffrn_measurement_device '\k-geometry diffractometer'
_diffrn_measurement_device_type 'Oxford Diffraction Xcalibur'
_diffrn_measurement_method 'phi and omega scans'
_diffrn_radiation_monochromator graphite
_diffrn_radiation_probe x-ray
_diffrn_radiation_type MoK\a
_diffrn_radiation_wavelength 0.71073
_diffrn_reflns_av_R_equivalents 0.0738
_diffrn_reflns_av_sigmaI/netI 0.0833
_diffrn_reflns_limit_h_max 8
_diffrn_reflns_limit_h_min -8
_diffrn_reflns_limit_k_max 23
_diffrn_reflns_limit_k_min -23
_diffrn_reflns_limit_l_max 26
_diffrn_reflns_limit_l_min -19
_diffrn_reflns_number 14891
_diffrn_reflns_theta_full 25.11
_diffrn_reflns_theta_max 25.11
_diffrn_reflns_theta_min 3.83
_diffrn_source 'fine-focus sealed tube'
_diffrn_source_current 40
_diffrn_source_voltage 50
_diffrn_standards_decay_% <2%
_diffrn_standards_interval_count 50
_diffrn_standards_number 2
_exptl_absorpt_coefficient_mu 0.075
_exptl_absorpt_correction_type none
_exptl_crystal_colour colorless
_exptl_crystal_density_diffrn 1.229
_exptl_crystal_density_method 'not measured'
_exptl_crystal_description plate
_exptl_crystal_F_000 1344
_exptl_crystal_size_max 0.23
_exptl_crystal_size_mid 0.15
_exptl_crystal_size_min 0.03
_refine_diff_density_max 0.160
_refine_diff_density_min -0.142
_refine_diff_density_rms 0.034
_refine_ls_extinction_method none
_refine_ls_goodness_of_fit_ref 0.842
_refine_ls_hydrogen_treatment mixed
_refine_ls_matrix_type full
_refine_ls_number_parameters 224
_refine_ls_number_reflns 2981
_refine_ls_number_restraints 0
_refine_ls_restrained_S_all 0.842
_refine_ls_R_factor_all 0.0950
_refine_ls_R_factor_gt 0.0360
_refine_ls_shift/su_max 0.001
_refine_ls_shift/su_mean 0.000
_refine_ls_structure_factor_coef Fsqd
_refine_ls_weighting_details 'calc w=1/[\s^2^(Fo^2^)+(0.0316P)^2^+0.0000P] where P=(Fo^2^+2Fc^2^)/3'
_refine_ls_weighting_scheme calc
_refine_ls_wR_factor_gt 0.0623
_refine_ls_wR_factor_ref 0.0720
_reflns_number_gt 1653
_reflns_number_total 2981
_reflns_threshold_expression >2sigma(I)
_cod_data_source_file jo061495zsi20060718_110121.cif
_cod_depositor_comments
;
The following automatic conversions were performed:
'_symmetry_cell_setting' value 'Orthorhombic' changed to 'orthorhombic'
according to '/home/saulius/struct/CIF-dictionaries/cif_core.dic'
dictionary named 'cif_core.dic' version 2.4.1 from 2010-06-29.

Automatic conversion script
Id: cif_fix_enum 1527 2010-12-29 10:47:43Z saulius 
;
_cod_database_code 4022072

loop_
_symmetry_equiv_pos_as_xyz
'x, y, z'
'-x+1/2, -y, z+1/2'
'-x, y+1/2, -z+1/2'
'x+1/2, -y+1/2, -z'
'-x, -y, -z'
'x-1/2, y, -z-1/2'
'x, -y-1/2, z-1/2'
'-x-1/2, y-1/2, z'

loop_
_atom_site_label
_atom_site_type_symbol
_atom_site_fract_x
_atom_site_fract_y
_atom_site_fract_z
_atom_site_U_iso_or_equiv
_atom_site_adp_type
_atom_site_occupancy
_atom_site_symmetry_multiplicity
_atom_site_calc_flag
_atom_site_refinement_flags
O1 O -0.18104(18) 0.24167(6) 0.63907(5) 0.0237(3) Uani 1 1 d .
N1 N 0.0582(2) 0.26228(8) 0.77024(8) 0.0354(5) Uani 1 1 d .
C1 C -0.0784(2) 0.32148(9) 0.56515(7) 0.0185(4) Uani 1 1 d .
C2 C -0.0308(2) 0.27316(8) 0.52212(7) 0.0182(4) Uani 1 1 d .
C3 C -0.0099(2) 0.29351(9) 0.46333(7) 0.0211(4) Uani 1 1 d .
H3 H 0.0244 0.2612 0.4346 0.025 Uiso 1 1 calc R
C4 C -0.0367(2) 0.35888(9) 0.44484(8) 0.0210(4) Uani 1 1 d .
C5 C -0.0883(2) 0.40508(9) 0.48758(7) 0.0208(4) Uani 1 1 d .
H5 H -0.1112 0.4499 0.4758 0.025 Uiso 1 1 calc R
C6 C -0.1075(2) 0.38766(9) 0.54731(7) 0.0201(4) Uani 1 1 d .
C7 C -0.0017(2) 0.20028(8) 0.53580(7) 0.0226(4) Uani 1 1 d .
H7A H -0.1154 0.1784 0.5423 0.034 Uiso 1 1 calc R
H7B H 0.0706 0.1961 0.5718 0.034 Uiso 1 1 calc R
H7C H 0.0589 0.1790 0.5023 0.034 Uiso 1 1 calc R
C8 C -0.0069(3) 0.37873(9) 0.38116(7) 0.0273(5) Uani 1 1 d .
H8A H 0.1194 0.3849 0.3742 0.041 Uiso 1 1 calc R
H8B H -0.0691 0.4207 0.3729 0.041 Uiso 1 1 calc R
H8C H -0.0517 0.3436 0.3548 0.041 Uiso 1 1 calc R
C9 C -0.1551(2) 0.44265(9) 0.59077(7) 0.0249(5) Uani 1 1 d .
H9A H -0.0538 0.4522 0.6165 0.037 Uiso 1 1 calc R
H9B H -0.2549 0.4283 0.6153 0.037 Uiso 1 1 calc R
H9C H -0.1873 0.4831 0.5687 0.037 Uiso 1 1 calc R
C10 C -0.0897(2) 0.30333(9) 0.63056(7) 0.0204(4) Uani 1 1 d .
H10 H -0.1561 0.3394 0.6517 0.025 Uiso 1 1 calc R
C11 C 0.0997(2) 0.29795(9) 0.65921(7) 0.0208(4) Uani 1 1 d .
H11 H 0.1658 0.2621 0.6376 0.025 Uiso 1 1 calc R
C12 C 0.0786(2) 0.27674(9) 0.72143(9) 0.0257(5) Uani 1 1 d .
C13 C 0.2051(2) 0.36258(9) 0.65442(8) 0.0209(4) Uani 1 1 d .
C14 C 0.2080(2) 0.40879(9) 0.69912(8) 0.0232(5) Uani 1 1 d .
H14 H 0.1509 0.3992 0.7358 0.028 Uiso 1 1 calc R
C15 C 0.2958(2) 0.47158(9) 0.69160(7) 0.0202(4) Uani 1 1 d .
C16 C 0.2978(2) 0.52010(9) 0.73703(8) 0.0261(5) Uani 1 1 d .
H16 H 0.2428 0.5109 0.7742 0.031 Uiso 1 1 calc R
C17 C 0.3786(3) 0.58044(10) 0.72788(8) 0.0280(5) Uani 1 1 d .
H17 H 0.3784 0.6130 0.7587 0.034 Uiso 1 1 calc R
C18 C 0.4621(2) 0.59484(10) 0.67334(8) 0.0279(5) Uani 1 1 d .
H18 H 0.5187 0.6368 0.6678 0.033 Uiso 1 1 calc R
C19 C 0.4621(2) 0.54896(9) 0.62856(8) 0.0262(5) Uani 1 1 d .
H19 H 0.5179 0.5592 0.5918 0.031 Uiso 1 1 calc R
C20 C 0.3788(2) 0.48556(9) 0.63640(8) 0.0223(4) Uani 1 1 d .
C21 C 0.3756(2) 0.43643(9) 0.59132(8) 0.0259(5) Uani 1 1 d .
H21 H 0.4317 0.4451 0.5543 0.031 Uiso 1 1 calc R
C22 C 0.2930(2) 0.37650(9) 0.60018(8) 0.0243(5) Uani 1 1 d .
H22 H 0.2946 0.3437 0.5695 0.029 Uiso 1 1 calc R
H1 H -0.267(3) 0.2459(11) 0.6656(10) 0.065(8) Uiso 1 1 d .

loop_
_atom_site_aniso_label
_atom_site_aniso_U_11
_atom_site_aniso_U_22
_atom_site_aniso_U_33
_atom_site_aniso_U_23
_atom_site_aniso_U_13
_atom_site_aniso_U_12
O1 0.0250(8) 0.0239(8) 0.0222(7) 0.0003(6) 0.0031(6) -0.0053(6)
N1 0.0404(12) 0.0368(11) 0.0291(10) 0.0048(8) -0.0102(9) -0.0069(9)
C1 0.0145(10) 0.0219(11) 0.0191(10) -0.0004(8) -0.0011(8) -0.0014(8)
C2 0.0142(10) 0.0191(11) 0.0213(10) 0.0007(8) -0.0003(8) 0.0012(8)
C3 0.0191(11) 0.0241(12) 0.0203(11) -0.0045(8) 0.0004(8) 0.0011(9)
C4 0.0161(10) 0.0263(12) 0.0206(10) 0.0017(9) -0.0003(8) -0.0002(9)
C5 0.0181(11) 0.0188(11) 0.0255(11) 0.0029(8) -0.0015(9) 0.0008(8)
C6 0.0168(11) 0.0219(11) 0.0217(10) -0.0027(8) -0.0006(8) 0.0011(9)
C7 0.0240(11) 0.0230(11) 0.0209(10) -0.0020(8) 0.0008(8) 0.0014(9)
C8 0.0278(12) 0.0301(12) 0.0240(10) -0.0001(9) 0.0019(9) 0.0002(9)
C9 0.0241(11) 0.0233(11) 0.0274(10) -0.0002(9) -0.0013(9) 0.0033(9)
C10 0.0217(11) 0.0189(11) 0.0207(10) -0.0009(8) 0.0000(8) -0.0009(9)
C11 0.0208(11) 0.0214(11) 0.0203(10) -0.0002(8) -0.0021(8) -0.0008(9)
C12 0.0245(12) 0.0226(11) 0.0298(12) -0.0015(9) -0.0080(10) -0.0025(9)
C13 0.0178(11) 0.0226(11) 0.0224(10) -0.0026(9) -0.0033(8) 0.0024(9)
C14 0.0202(11) 0.0280(12) 0.0215(11) 0.0021(9) -0.0007(8) 0.0023(9)
C15 0.0177(11) 0.0234(11) 0.0193(10) -0.0029(9) -0.0043(8) 0.0044(9)
C16 0.0265(12) 0.0284(12) 0.0234(11) -0.0003(9) -0.0030(9) 0.0022(9)
C17 0.0305(12) 0.0253(12) 0.0280(12) -0.0020(9) -0.0050(9) 0.0014(10)
C18 0.0268(12) 0.0218(11) 0.0350(12) 0.0030(9) -0.0059(10) -0.0011(9)
C19 0.0220(12) 0.0276(12) 0.0289(11) 0.0041(9) -0.0010(9) 0.0016(9)
C20 0.0186(11) 0.0230(11) 0.0252(11) -0.0002(9) -0.0029(9) 0.0047(9)
C21 0.0247(11) 0.0309(12) 0.0222(10) -0.0014(9) 0.0003(9) 0.0004(10)
C22 0.0209(11) 0.0253(11) 0.0269(11) -0.0046(9) -0.0007(9) 0.0008(9)

loop_
_atom_type_symbol
_atom_type_description
_atom_type_scat_dispersion_real
_atom_type_scat_dispersion_imag
_atom_type_scat_source
C C 0.0033 0.0016 'International Tables Vol C Tables 4.2.6.8 and 6.1.1.4'
H H 0.0000 0.0000 'International Tables Vol C Tables 4.2.6.8 and 6.1.1.4'
N N 0.0061 0.0033 'International Tables Vol C Tables 4.2.6.8 and 6.1.1.4'
O O 0.0106 0.0060 'International Tables Vol C Tables 4.2.6.8 and 6.1.1.4'

loop_
_geom_angle_atom_site_label_1
_geom_angle_atom_site_label_2
_geom_angle_atom_site_label_3
_geom_angle
C6 C1 C2 119.41(15)
C6 C1 C10 119.64(15)
C2 C1 C10 120.89(16)
C3 C2 C1 118.57(16)
C3 C2 C7 117.38(15)
C1 C2 C7 124.05(15)
C4 C3 C2 122.90(16)
C3 C4 C5 117.51(16)
C3 C4 C8 120.82(16)
C5 C4 C8 121.66(16)
C4 C5 C6 121.90(17)
C5 C6 C1 119.67(15)
C5 C6 C9 117.63(16)
C1 C6 C9 122.68(15)
O1 C10 C1 111.35(13)
O1 C10 C11 109.24(13)
C1 C10 C11 111.04(13)
C12 C11 C13 111.68(14)
C12 C11 C10 107.89(14)
C13 C11 C10 113.08(14)
N1 C12 C11 177.4(2)
C14 C13 C22 119.44(16)
C14 C13 C11 122.07(16)
C22 C13 C11 118.36(15)
C13 C14 C15 120.97(16)
C16 C15 C20 119.52(17)
C16 C15 C14 121.57(17)
C20 C15 C14 118.89(16)
C17 C16 C15 120.21(17)
C16 C17 C18 120.83(17)
C19 C18 C17 120.27(18)
C18 C19 C20 120.50(17)
C21 C20 C15 118.83(17)
C21 C20 C19 122.50(17)
C15 C20 C19 118.67(16)
C22 C21 C20 120.91(17)
C21 C22 C13 120.92(17)

loop_
_geom_bond_atom_site_label_1
_geom_bond_atom_site_label_2
_geom_bond_distance
O1 C10 1.428(2)
N1 C12 1.144(2)
C1 C6 1.400(2)
C1 C2 1.413(2)
C1 C10 1.515(2)
C2 C3 1.390(2)
C2 C7 1.506(2)
C3 C4 1.386(2)
C4 C5 1.388(2)
C4 C8 1.501(2)
C5 C6 1.393(2)
C6 C9 1.514(2)
C10 C11 1.580(2)
C11 C12 1.469(3)
C11 C13 1.524(2)
C13 C14 1.364(2)
C13 C22 1.416(2)
C14 C15 1.432(2)
C15 C16 1.408(2)
C15 C20 1.418(2)
C16 C17 1.369(2)
C17 C18 1.409(2)
C18 C19 1.361(2)
C19 C20 1.428(2)
C20 C21 1.411(2)
C21 C22 1.367(2)

loop_
_geom_hbond_atom_site_label_D
_geom_hbond_atom_site_label_H
_geom_hbond_atom_site_label_A
_geom_hbond_distance_DH
_geom_hbond_distance_HA
_geom_hbond_distance_DA
_geom_hbond_angle_DHA
_geom_hbond_site_symmetry_A
O1 H1 N1 0.89(2) 1.99(2) 2.870(2) 174(2) 6_557

loop_
_geom_torsion_atom_site_label_1
_geom_torsion_atom_site_label_2
_geom_torsion_atom_site_label_3
_geom_torsion_atom_site_label_4
_geom_torsion
C6 C1 C2 C3 1.7(2)
C10 C1 C2 C3 -175.38(15)
C6 C1 C2 C7 -178.07(16)
C10 C1 C2 C7 4.8(3)
C1 C2 C3 C4 -1.2(3)
C7 C2 C3 C4 178.57(16)
C2 C3 C4 C5 -0.6(3)
C2 C3 C4 C8 178.11(17)
C3 C4 C5 C6 2.0(3)
C8 C4 C5 C6 -176.70(17)
C4 C5 C6 C1 -1.5(3)
C4 C5 C6 C9 176.86(16)
C2 C1 C6 C5 -0.4(2)
C10 C1 C6 C5 176.74(16)
C2 C1 C6 C9 -178.69(16)
C10 C1 C6 C9 -1.6(2)
C6 C1 C10 O1 137.57(16)
C2 C1 C10 O1 -45.3(2)
C6 C1 C10 C11 -100.46(18)
C2 C1 C10 C11 76.63(19)
O1 C10 C11 C12 -53.78(18)
C1 C10 C11 C12 -176.97(14)
O1 C10 C11 C13 -177.80(14)
C1 C10 C11 C13 59.01(18)
C12 C11 C13 C14 -27.5(2)
C10 C11 C13 C14 94.42(19)
C12 C11 C13 C22 156.60(16)
C10 C11 C13 C22 -81.5(2)
C22 C13 C14 C15 1.2(3)
C11 C13 C14 C15 -174.69(16)
C13 C14 C15 C16 179.08(17)
C13 C14 C15 C20 0.7(2)
C20 C15 C16 C17 0.2(3)
C14 C15 C16 C17 -178.14(17)
C15 C16 C17 C18 -0.5(3)
C16 C17 C18 C19 0.6(3)
C17 C18 C19 C20 -0.5(3)
C16 C15 C20 C21 -179.99(16)
C14 C15 C20 C21 -1.6(2)
C16 C15 C20 C19 -0.1(2)
C14 C15 C20 C19 178.34(16)
C18 C19 C20 C21 -179.88(17)
C18 C19 C20 C15 0.2(3)
C15 C20 C21 C22 0.6(3)
C19 C20 C21 C22 -179.33(18)
C20 C21 C22 C13 1.3(3)
C14 C13 C22 C21 -2.2(3)
C11 C13 C22 C21 173.81(17)
